data_2237497
loop_
_publ_author_name
'Abdel-Wahab, Bakr F.'
'Mohamed, Hanan A.'
'Khidre, Rizk E.'
'Ng, Seik Weng'
'Tiekink, Edward R. T.'

_publ_section_title
;
 5-(4-Fluorophenyl)-3-(4-methylphenyl)-4,5-dihydro-1<i>H</i>-pyrazole-1-carbothioamide
;
_journal_coeditor_code HG5291
_journal_issue 3
_journal_name_full 'Acta Crystallographica Section E'
_journal_page_first o385
_journal_page_last o386
_journal_paper_doi 10.1107/S1600536813004194
_journal_volume 69
_journal_year 2013
_chemical_formula_iupac 'C17 H16 F N3 S'
_chemical_formula_moiety 'C17 H16 F N3 S'
_chemical_formula_sum 'C17 H16 F N3 S'
_chemical_formula_weight 313.39
_chemical_name_systematic 5-(4-Fluorophenyl)-3-(4-methylphenyl)-4,5-dihydro-1<i>H</i>-pyrazole-1-carbothioamide
_space_group_IT_number 14
_symmetry_cell_setting monoclinic
_symmetry_space_group_name_Hall '-P 2ybc'
_symmetry_space_group_name_H-M 'P 1 21/c 1'
_atom_sites_solution_hydrogens geom
_atom_sites_solution_primary direct
_atom_sites_solution_secondary difmap
_audit_creation_method SHELXL-97
_cell_angle_alpha 90.00
_cell_angle_beta 103.991(8)
_cell_angle_gamma 90.00
_cell_formula_units_Z 4
_cell_length_a 14.4154(10)
_cell_length_b 11.3197(9)
_cell_length_c 9.5575(8)
_cell_measurement_reflns_used 2000
_cell_measurement_temperature 295(2)
_cell_measurement_theta_max 27.5003
_cell_measurement_theta_min 2.9066
_cell_volume 1513.3(2)
_computing_cell_refinement 'CrysAlis PRO (Agilent, 2011)'
_computing_data_collection 'CrysAlis PRO (Agilent, 2011)'
_computing_data_reduction 'CrysAlis PRO (Agilent, 2011)'
_computing_molecular_graphics
;
ORTEP-3 for Windows (Farrugia, 2012) and DIAMOND (Brandenburg,
2006)
;
_computing_publication_material 'publCIF (Westrip, 2010)'
_computing_structure_refinement 'SHELXL97 (Sheldrick, 2008)'
_computing_structure_solution 'SHELXS97 (Sheldrick, 2008)'
_diffrn_ambient_temperature 295(2)
_diffrn_detector_area_resol_mean 10.4041
_diffrn_measured_fraction_theta_full 0.999
_diffrn_measured_fraction_theta_max 0.999
_diffrn_measurement_device_type 'Agilent SuperNova Dual diffractometer with an Atlas detector'
_diffrn_measurement_method '\w scan'
_diffrn_radiation_monochromator Mirror
_diffrn_radiation_source 'SuperNova (Mo) X-ray Source'
_diffrn_radiation_type MoK\a
_diffrn_radiation_wavelength 0.71073
_diffrn_reflns_av_R_equivalents 0.0380
_diffrn_reflns_av_sigmaI/netI 0.0495
_diffrn_reflns_limit_h_max 17
_diffrn_reflns_limit_h_min -18
_diffrn_reflns_limit_k_max 14
_diffrn_reflns_limit_k_min -10
_diffrn_reflns_limit_l_max 12
_diffrn_reflns_limit_l_min -12
_diffrn_reflns_number 9303
_diffrn_reflns_theta_full 27.56
_diffrn_reflns_theta_max 27.56
_diffrn_reflns_theta_min 2.91
_diffrn_standards_decay_% 0
_diffrn_standards_interval_count 0
_diffrn_standards_interval_time 0
_diffrn_standards_number 0
_exptl_absorpt_coefficient_mu 0.224
_exptl_absorpt_correction_T_max 1.00000
_exptl_absorpt_correction_T_min 0.77145
_exptl_absorpt_correction_type multi-scan
_exptl_absorpt_process_details '(CrysAlis PRO; Agilent, 2011)'
_exptl_crystal_colour colourless
_exptl_crystal_density_diffrn 1.376
_exptl_crystal_density_method 'not measured'
_exptl_crystal_description prism
_exptl_crystal_F_000 656
_exptl_crystal_size_max 0.30
_exptl_crystal_size_mid 0.20
_exptl_crystal_size_min 0.10
_refine_diff_density_max 0.180
_refine_diff_density_min -0.260
_refine_ls_extinction_method none
_refine_ls_goodness_of_fit_ref 1.036
_refine_ls_hydrogen_treatment constr
_refine_ls_matrix_type full
_refine_ls_number_parameters 200
_refine_ls_number_reflns 3500
_refine_ls_number_restraints 0
_refine_ls_restrained_S_all 1.036
_refine_ls_R_factor_all 0.0775
_refine_ls_R_factor_gt 0.0465
_refine_ls_shift/su_max 0.000
_refine_ls_shift/su_mean 0.000
_refine_ls_structure_factor_coef Fsqd
_refine_ls_weighting_details 'calc w=1/[\s^2^(Fo^2^)+(0.0448P)^2^+0.2973P] where P=(Fo^2^+2Fc^2^)/3'
_refine_ls_weighting_scheme calc
_refine_ls_wR_factor_gt 0.1021
_refine_ls_wR_factor_ref 0.1222
_reflns_number_gt 2370
_reflns_number_total 3500
_reflns_threshold_expression I>2\s(I)
_cod_data_source_file hg5291.cif
_cod_data_source_block I
_cod_original_sg_symbol_H-M 'P 21/c'
_cod_database_code 2237497
_cod_database_fobs_code 2237497

loop_
_symmetry_equiv_pos_as_xyz
'x, y, z'
'-x, y+1/2, -z+1/2'
'-x, -y, -z'
'x, -y-1/2, z-1/2'

loop_
_atom_site_type_symbol
_atom_site_label
_atom_site_fract_x
_atom_site_fract_y
_atom_site_fract_z
_atom_site_U_iso_or_equiv
_atom_site_adp_type
_atom_site_calc_flag
_atom_site_refinement_flags
_atom_site_occupancy
_atom_site_symmetry_multiplicity
S S1 0.48991(4) 0.33372(5) 0.33938(6) 0.04739(19) Uani d . 1 1
F F1 0.76993(11) 0.35963(12) -0.10409(14) 0.0659(4) Uani d . 1 1
N N1 0.63664(12) 0.46879(14) 0.46526(17) 0.0384(4) Uani d . 1 1
N N2 0.71143(11) 0.50005(15) 0.58117(17) 0.0391(4) Uani d . 1 1
N N3 0.60198(14) 0.32075(15) 0.60342(19) 0.0491(5) Uani d . 1 1
H H31 0.6497 0.3462 0.6727 0.059 Uiso calc R 1 1
H H32 0.5684 0.2591 0.6181 0.059 Uiso calc R 1 1
C C1 0.73573(16) 0.40770(19) 0.0050(2) 0.0445(5) Uani d . 1 1
C C2 0.77815(16) 0.3771(2) 0.1434(2) 0.0483(6) Uani d . 1 1
H H2 0.8306 0.3266 0.1637 0.058 Uiso calc R 1 1
C C3 0.74165(14) 0.42262(19) 0.2528(2) 0.0435(5) Uani d . 1 1
H H3 0.7697 0.4024 0.3479 0.052 Uiso calc R 1 1
C C4 0.66378(13) 0.49796(17) 0.2226(2) 0.0341(4) Uani d . 1 1
C C5 0.62418(15) 0.52828(18) 0.0812(2) 0.0416(5) Uani d . 1 1
H H5 0.5728 0.5804 0.0602 0.050 Uiso calc R 1 1
C C6 0.65938(16) 0.48273(19) -0.0307(2) 0.0469(5) Uani d . 1 1
H H6 0.6320 0.5025 -0.1262 0.056 Uiso calc R 1 1
C C7 0.62560(14) 0.55094(17) 0.3424(2) 0.0376(5) Uani d . 1 1
H H7 0.5584 0.5736 0.3066 0.045 Uiso calc R 1 1
C C8 0.68480(15) 0.65640(18) 0.4168(2) 0.0406(5) Uani d . 1 1
H H8A 0.7267 0.6865 0.3594 0.049 Uiso calc R 1 1
H H8B 0.6439 0.7198 0.4347 0.049 Uiso calc R 1 1
C C9 0.74100(14) 0.60325(18) 0.5553(2) 0.0378(5) Uani d . 1 1
C C10 0.82031(14) 0.65987(18) 0.6583(2) 0.0381(5) Uani d . 1 1
C C11 0.87678(15) 0.5981(2) 0.7726(2) 0.0486(6) Uani d . 1 1
H H11 0.8658 0.5179 0.7826 0.058 Uiso calc R 1 1
C C12 0.94914(17) 0.6537(2) 0.8718(3) 0.0526(6) Uani d . 1 1
H H12 0.9867 0.6101 0.9470 0.063 Uiso calc R 1 1
C C13 0.96669(15) 0.7734(2) 0.8614(2) 0.0470(5) Uani d . 1 1
C C14 0.91224(16) 0.8339(2) 0.7453(3) 0.0519(6) Uani d . 1 1
H H14 0.9243 0.9136 0.7342 0.062 Uiso calc R 1 1
C C15 0.83985(15) 0.7787(2) 0.6447(2) 0.0470(5) Uani d . 1 1
H H15 0.8041 0.8216 0.5673 0.056 Uiso calc R 1 1
C C16 1.04181(18) 0.8345(2) 0.9752(3) 0.0673(8) Uani d . 1 1
H H16A 1.0751 0.8910 0.9303 0.101 Uiso calc R 1 1
H H16B 1.0864 0.7772 1.0264 0.101 Uiso calc R 1 1
H H16C 1.0119 0.8744 1.0414 0.101 Uiso calc R 1 1
C C17 0.58067(14) 0.37547(17) 0.4763(2) 0.0365(5) Uani d . 1 1

loop_
_atom_site_aniso_label
_atom_site_aniso_U_11
_atom_site_aniso_U_22
_atom_site_aniso_U_33
_atom_site_aniso_U_12
_atom_site_aniso_U_13
_atom_site_aniso_U_23
S1 0.0422(3) 0.0508(3) 0.0468(3) -0.0061(3) 0.0063(2) -0.0054(3)
F1 0.0882(10) 0.0730(9) 0.0427(8) 0.0155(8) 0.0279(7) -0.0051(7)
N1 0.0401(9) 0.0438(10) 0.0305(8) -0.0056(8) 0.0071(7) -0.0003(7)
N2 0.0387(9) 0.0462(10) 0.0315(9) -0.0038(8) 0.0066(7) -0.0025(8)
N3 0.0545(11) 0.0474(10) 0.0437(10) -0.0086(9) 0.0088(9) 0.0077(8)
C1 0.0549(13) 0.0448(12) 0.0370(11) -0.0018(11) 0.0170(10) -0.0035(10)
C2 0.0448(12) 0.0556(13) 0.0442(12) 0.0135(11) 0.0099(10) 0.0022(11)
C3 0.0438(11) 0.0547(13) 0.0296(10) 0.0095(11) 0.0043(9) 0.0018(10)
C4 0.0342(10) 0.0357(10) 0.0315(10) -0.0021(9) 0.0062(8) 0.0008(8)
C5 0.0433(11) 0.0431(11) 0.0346(11) 0.0075(10) 0.0020(9) 0.0040(9)
C6 0.0594(14) 0.0487(12) 0.0283(10) 0.0028(11) 0.0023(10) 0.0040(9)
C7 0.0360(10) 0.0428(11) 0.0325(10) 0.0030(9) 0.0056(8) 0.0044(9)
C8 0.0455(11) 0.0403(11) 0.0360(11) 0.0006(10) 0.0100(9) -0.0010(9)
C9 0.0370(10) 0.0422(11) 0.0359(10) 0.0003(10) 0.0124(9) -0.0027(9)
C10 0.0362(10) 0.0427(11) 0.0372(11) -0.0007(9) 0.0124(9) -0.0038(9)
C11 0.0509(13) 0.0447(12) 0.0469(13) -0.0063(11) 0.0052(11) -0.0013(10)
C12 0.0521(13) 0.0542(14) 0.0449(13) 0.0011(12) -0.0010(11) -0.0012(11)
C13 0.0385(11) 0.0510(13) 0.0509(13) 0.0004(10) 0.0098(10) -0.0134(11)
C14 0.0434(12) 0.0413(12) 0.0695(16) -0.0045(11) 0.0106(12) -0.0052(11)
C15 0.0423(12) 0.0465(12) 0.0513(13) 0.0009(10) 0.0093(10) 0.0026(11)
C16 0.0527(14) 0.0653(16) 0.0745(18) -0.0040(13) -0.0025(13) -0.0231(14)
C17 0.0384(10) 0.0378(11) 0.0365(11) 0.0033(9) 0.0151(9) -0.0034(9)

loop_
_atom_type_symbol
_atom_type_description
_atom_type_scat_dispersion_real
_atom_type_scat_dispersion_imag
_atom_type_scat_source
C C 0.0033 0.0016 'International Tables Vol C Tables 4.2.6.8 and 6.1.1.4'
H H 0.0000 0.0000 'International Tables Vol C Tables 4.2.6.8 and 6.1.1.4'
N N 0.0061 0.0033 'International Tables Vol C Tables 4.2.6.8 and 6.1.1.4'
F F 0.0171 0.0103 'International Tables Vol C Tables 4.2.6.8 and 6.1.1.4'
S S 0.1246 0.1234 'International Tables Vol C Tables 4.2.6.8 and 6.1.1.4'

loop_
_geom_angle_atom_site_label_1
_geom_angle_atom_site_label_2
_geom_angle_atom_site_label_3
_geom_angle
C17 N1 N2 119.99(16)
C17 N1 C7 127.16(16)
N2 N1 C7 112.76(15)
C9 N2 N1 107.83(16)
C17 N3 H31 120.0
C17 N3 H32 120.0
H31 N3 H32 120.0
C2 C1 F1 118.6(2)
C2 C1 C6 123.1(2)
F1 C1 C6 118.25(19)
C1 C2 C3 118.5(2)
C1 C2 H2 120.7
C3 C2 H2 120.7
C2 C3 C4 120.74(19)
C2 C3 H3 119.6
C4 C3 H3 119.6
C5 C4 C3 118.76(18)
C5 C4 C7 120.31(17)
C3 C4 C7 120.86(17)
C4 C5 C6 121.39(19)
C4 C5 H5 119.3
C6 C5 H5 119.3
C1 C6 C5 117.44(19)
C1 C6 H6 121.3
C5 C6 H6 121.3
N1 C7 C4 111.36(16)
N1 C7 C8 100.38(15)
C4 C7 C8 113.31(16)
N1 C7 H7 110.5
C4 C7 H7 110.5
C8 C7 H7 110.5
C9 C8 C7 102.56(16)
C9 C8 H8A 111.3
C7 C8 H8A 111.3
C9 C8 H8B 111.3
C7 C8 H8B 111.3
H8A C8 H8B 109.2
N2 C9 C10 120.57(18)
N2 C9 C8 113.58(17)
C10 C9 C8 125.81(18)
C11 C10 C15 118.05(19)
C11 C10 C9 121.63(19)
C15 C10 C9 120.31(19)
C12 C11 C10 121.0(2)
C12 C11 H11 119.5
C10 C11 H11 119.5
C11 C12 C13 121.1(2)
C11 C12 H12 119.4
C13 C12 H12 119.4
C14 C13 C12 117.8(2)
C14 C13 C16 121.6(2)
C12 C13 C16 120.6(2)
C13 C14 C15 121.5(2)
C13 C14 H14 119.3
C15 C14 H14 119.3
C14 C15 C10 120.6(2)
C14 C15 H15 119.7
C10 C15 H15 119.7
C13 C16 H16A 109.5
C13 C16 H16B 109.5
H16A C16 H16B 109.5
C13 C16 H16C 109.5
H16A C16 H16C 109.5
H16B C16 H16C 109.5
N3 C17 N1 115.16(18)
N3 C17 S1 122.98(16)
N1 C17 S1 121.85(15)

loop_
_geom_bond_atom_site_label_1
_geom_bond_atom_site_label_2
_geom_bond_distance
S1 C17 1.679(2)
F1 C1 1.369(2)
N1 C17 1.349(2)
N1 N2 1.392(2)
N1 C7 1.476(2)
N2 C9 1.288(3)
N3 C17 1.332(2)
N3 H31 0.8800
N3 H32 0.8800
C1 C2 1.361(3)
C1 C6 1.367(3)
C2 C3 1.379(3)
C2 H2 0.9300
C3 C4 1.383(3)
C3 H3 0.9300
C4 C5 1.377(3)
C4 C7 1.509(3)
C5 C6 1.389(3)
C5 H5 0.9300
C6 H6 0.9300
C7 C8 1.538(3)
C7 H7 0.9800
C8 C9 1.501(3)
C8 H8A 0.9700
C8 H8B 0.9700
C9 C10 1.464(3)
C10 C11 1.383(3)
C10 C15 1.386(3)
C11 C12 1.381(3)
C11 H11 0.9300
C12 C13 1.386(3)
C12 H12 0.9300
C13 C14 1.377(3)
C13 C16 1.505(3)
C14 C15 1.385(3)
C14 H14 0.9300
C15 H15 0.9300
C16 H16A 0.9600
C16 H16B 0.9600
C16 H16C 0.9600

loop_
_geom_hbond_atom_site_label_D
_geom_hbond_atom_site_label_H
_geom_hbond_atom_site_label_A
_geom_hbond_site_symmetry_A
_geom_hbond_distance_DH
_geom_hbond_distance_HA
_geom_hbond_distance_DA
_geom_hbond_angle_DHA
N3 H31 N2 . 0.88 2.23 2.611(3) 106
N3 H31 F1 1_556 0.88 2.41 3.255(2) 162
N3 H32 S1 4_566 0.88 2.83 3.538(2) 138
C16 H16B F1 3_766 0.96 2.55 3.478(3) 163

loop_
_geom_torsion_atom_site_label_1
_geom_torsion_atom_site_label_2
_geom_torsion_atom_site_label_3
_geom_torsion_atom_site_label_4
_geom_torsion
C17 N1 N2 C9 -167.33(17)
C7 N1 N2 C9 9.5(2)
F1 C1 C2 C3 -177.94(19)
C6 C1 C2 C3 0.9(3)
C1 C2 C3 C4 -0.2(3)
C2 C3 C4 C5 -1.0(3)
C2 C3 C4 C7 -178.1(2)
C3 C4 C5 C6 1.5(3)
C7 C4 C5 C6 178.58(19)
C2 C1 C6 C5 -0.4(3)
F1 C1 C6 C5 178.42(19)
C4 C5 C6 C1 -0.8(3)
C17 N1 C7 C4 -79.3(2)
N2 N1 C7 C4 104.12(18)
C17 N1 C7 C8 160.42(18)
N2 N1 C7 C8 -16.1(2)
C5 C4 C7 N1 149.56(18)
C3 C4 C7 N1 -33.4(2)
C5 C4 C7 C8 -98.2(2)
C3 C4 C7 C8 78.8(2)
N1 C7 C8 C9 15.56(19)
C4 C7 C8 C9 -103.26(18)
N1 N2 C9 C10 -179.64(16)
N1 N2 C9 C8 2.3(2)
C7 C8 C9 N2 -12.1(2)
C7 C8 C9 C10 169.92(18)
N2 C9 C10 C11 11.6(3)
C8 C9 C10 C11 -170.55(19)
N2 C9 C10 C15 -167.37(19)
C8 C9 C10 C15 10.5(3)
C15 C10 C11 C12 1.4(3)
C9 C10 C11 C12 -177.6(2)
C10 C11 C12 C13 0.9(4)
C11 C12 C13 C14 -2.7(4)
C11 C12 C13 C16 176.3(2)
C12 C13 C14 C15 2.3(3)
C16 C13 C14 C15 -176.7(2)
C13 C14 C15 C10 -0.1(3)
C11 C10 C15 C14 -1.8(3)
C9 C10 C15 C14 177.28(19)
N2 N1 C17 N3 1.2(3)
C7 N1 C17 N3 -175.12(18)
N2 N1 C17 S1 -179.70(14)
C7 N1 C17 S1 4.0(3)

loop_
_cod_related_entry_id
_cod_related_entry_database
_cod_related_entry_code
1 ChemSpider 24660575
